data_7153448
loop_
_publ_author_name
'Ramachary, Dhevalapally B.'
'Sakthidevi, Rajasekar'

_publ_section_title
;
 Sequential combination of Michael and acetalization reactions: direct
 catalytic asymmetric synthesis of functionalized 4-nitromethyl-chromans
 as drug intermediates.
;
_journal_issue 19
_journal_name_full 'Organic &amp; biomolecular chemistry'
_journal_page_first 4259
_journal_page_last 4265
_journal_paper_doi 10.1039/c0ob00189a
_journal_volume 8
_journal_year 2010
_chemical_formula_sum 'C13 H17 N O5'
_chemical_formula_weight 267.28
_chemical_name_systematic
;
?
;
_space_group_IT_number 14
_symmetry_cell_setting monoclinic
_symmetry_space_group_name_Hall '-P 2ybc'
_symmetry_space_group_name_H-M 'P 1 21/c 1'
_atom_sites_solution_hydrogens geom
_atom_sites_solution_primary direct
_atom_sites_solution_secondary difmap
_audit_creation_method SHELXL-97
_cell_angle_alpha 90.00
_cell_angle_beta 95.201(6)
_cell_angle_gamma 90.00
_cell_formula_units_Z 4
_cell_length_a 8.850(3)
_cell_length_b 6.326(2)
_cell_length_c 23.884(9)
_cell_measurement_reflns_used 3720
_cell_measurement_temperature 298(2)
_cell_measurement_theta_max 27.57
_cell_measurement_theta_min 2.31
_cell_volume 1331.6(8)
_computing_cell_refinement 'Bruker SMART'
_computing_data_collection 'Bruker SMART'
_computing_data_reduction 'Bruker SAINT'
_computing_molecular_graphics 'Bruker SHELXTL'
_computing_publication_material 'Bruker SHELXTL'
_computing_structure_refinement 'Bruker SHELXTL'
_computing_structure_solution 'Bruker SHELXTL'
_diffrn_ambient_temperature 298(2)
_diffrn_measured_fraction_theta_full 0.963
_diffrn_measured_fraction_theta_max 0.963
_diffrn_measurement_device_type 'CCD area detector'
_diffrn_measurement_method 'phi and omega scans'
_diffrn_radiation_monochromator graphite
_diffrn_radiation_source 'fine-focus sealed tube'
_diffrn_radiation_type MoK\a
_diffrn_radiation_wavelength 0.71073
_diffrn_reflns_av_R_equivalents 0.0321
_diffrn_reflns_av_sigmaI/netI 0.0248
_diffrn_reflns_limit_h_max 11
_diffrn_reflns_limit_h_min -11
_diffrn_reflns_limit_k_max 8
_diffrn_reflns_limit_k_min -8
_diffrn_reflns_limit_l_max 31
_diffrn_reflns_limit_l_min -31
_diffrn_reflns_number 14516
_diffrn_reflns_theta_full 28.15
_diffrn_reflns_theta_max 28.15
_diffrn_reflns_theta_min 1.71
_exptl_absorpt_coefficient_mu 0.103
_exptl_absorpt_correction_T_max 1.0000
_exptl_absorpt_correction_T_min 0.130125
_exptl_absorpt_correction_type multi-scan
_exptl_absorpt_process_details Sadabs
_exptl_crystal_colour white
_exptl_crystal_density_diffrn 1.333
_exptl_crystal_density_method 'not measured'
_exptl_crystal_description block
_exptl_crystal_F_000 568
_exptl_crystal_size_max 0.30
_exptl_crystal_size_mid 0.25
_exptl_crystal_size_min 0.16
_refine_diff_density_max 0.245
_refine_diff_density_min -0.292
_refine_diff_density_rms 0.042
_refine_ls_extinction_method none
_refine_ls_goodness_of_fit_ref 1.181
_refine_ls_hydrogen_treatment constr
_refine_ls_matrix_type full
_refine_ls_number_parameters 175
_refine_ls_number_reflns 3150
_refine_ls_number_restraints 0
_refine_ls_restrained_S_all 1.181
_refine_ls_R_factor_all 0.0798
_refine_ls_R_factor_gt 0.0656
_refine_ls_shift/su_max 0.000
_refine_ls_shift/su_mean 0.000
_refine_ls_structure_factor_coef Fsqd
_refine_ls_weighting_details 'calc w=1/[\s^2^(Fo^2^)+(0.0511P)^2^+0.4880P] where P=(Fo^2^+2Fc^2^)/3'
_refine_ls_weighting_scheme calc
_refine_ls_wR_factor_gt 0.1424
_refine_ls_wR_factor_ref 0.1493
_reflns_number_gt 2629
_reflns_number_total 3150
_reflns_threshold_expression >2sigma(I)
_cod_data_source_file c0ob00189a.txt
_cod_data_source_block dbr76_m
_cod_depositor_comments
;
The following automatic conversions were performed:

'_symmetry_cell_setting' value 'Monoclinic' changed to 'monoclinic'
according to /home/saulius/struct/CIF-dictionaries/cif_core.dic
dictionary named 'cif_core.dic' version 2.4.2 from 2011-04-26.

Automatic conversion script
Id: cif_fix_values 1891 2012-01-12 08:04:46Z andrius 
;
_cod_original_cell_volume 1331.5(9)
_cod_original_sg_symbol_H-M 'P2(1)/c '
_cod_database_code 7153448

loop_
_symmetry_equiv_pos_as_xyz
'x, y, z'
'-x, y+1/2, -z+1/2'
'-x, -y, -z'
'x, -y-1/2, z-1/2'

loop_
_atom_site_label
_atom_site_type_symbol
_atom_site_fract_x
_atom_site_fract_y
_atom_site_fract_z
_atom_site_U_iso_or_equiv
_atom_site_adp_type
_atom_site_occupancy
_atom_site_symmetry_multiplicity
_atom_site_calc_flag
_atom_site_refinement_flags
O2 O 0.15457(14) 0.6286(2) 0.06966(6) 0.0476(4) Uani 1 1 d .
O1 O 0.24041(16) 1.3100(2) 0.21258(6) 0.0557(4) Uani 1 1 d .
O5 O 0.33711(16) 0.7103(2) 0.00905(5) 0.0495(4) Uani 1 1 d .
C1 C 0.32237(19) 0.8437(3) 0.13244(7) 0.0349(4) Uani 1 1 d .
C2 C 0.3345(2) 1.0180(3) 0.16755(7) 0.0397(4) Uani 1 1 d .
H2 H 0.4293 1.0540 0.1850 0.048 Uiso 1 1 calc R
C3 C 0.2108(2) 1.1402(3) 0.17750(7) 0.0405(4) Uani 1 1 d .
C6 C 0.1799(2) 0.7967(3) 0.10587(7) 0.0372(4) Uani 1 1 d .
C4 C 0.0697(2) 1.0893(3) 0.15171(8) 0.0425(4) Uani 1 1 d .
H4 H -0.0149 1.1696 0.1582 0.051 Uiso 1 1 calc R
C5 C 0.0562(2) 0.9177(3) 0.11612(8) 0.0435(5) Uani 1 1 d .
H5 H -0.0387 0.8828 0.0986 0.052 Uiso 1 1 calc R
C8 C 0.45863(19) 0.7094(3) 0.12221(7) 0.0378(4) Uani 1 1 d .
H8 H 0.5279 0.7929 0.1013 0.045 Uiso 1 1 calc R
C10 C 0.4121(2) 0.5114(3) 0.08849(8) 0.0422(4) Uani 1 1 d .
H10A H 0.4989 0.4584 0.0708 0.051 Uiso 1 1 calc R
H10B H 0.3814 0.4030 0.1139 0.051 Uiso 1 1 calc R
N1 N 0.6763(2) 0.5174(4) 0.17064(8) 0.0593(5) Uani 1 1 d .
C11 C 0.2839(2) 0.5527(3) 0.04397(8) 0.0416(4) Uani 1 1 d .
C13 C 0.2322(3) 0.3536(4) 0.01307(10) 0.0597(6) Uani 1 1 d .
H13A H 0.1457 0.3845 -0.0128 0.090 Uiso 1 1 calc R
H13B H 0.2052 0.2493 0.0396 0.090 Uiso 1 1 calc R
H13C H 0.3130 0.3003 -0.0072 0.090 Uiso 1 1 calc R
O4 O 0.77560(19) 0.5971(4) 0.14629(9) 0.0912(7) Uani 1 1 d .
C9 C 0.5398(2) 0.6474(4) 0.17888(8) 0.0515(5) Uani 1 1 d .
H9A H 0.5701 0.7738 0.2000 0.062 Uiso 1 1 calc R
H9B H 0.4713 0.5675 0.2003 0.062 Uiso 1 1 calc R
C7 C 0.1181(3) 1.4434(4) 0.22352(11) 0.0622(6) Uani 1 1 d .
H7A H 0.0700 1.4961 0.1887 0.093 Uiso 1 1 calc R
H7B H 0.1556 1.5598 0.2466 0.093 Uiso 1 1 calc R
H7C H 0.0459 1.3647 0.2428 0.093 Uiso 1 1 calc R
O3 O 0.6806(2) 0.3381(3) 0.18797(10) 0.0966(7) Uani 1 1 d .
C12 C 0.2293(3) 0.7914(4) -0.03333(10) 0.0704(7) Uani 1 1 d .
H12A H 0.1929 0.6787 -0.0579 0.106 Uiso 1 1 calc R
H12B H 0.2765 0.8974 -0.0546 0.106 Uiso 1 1 calc R
H12C H 0.1458 0.8528 -0.0161 0.106 Uiso 1 1 calc R

loop_
_atom_site_aniso_label
_atom_site_aniso_U_11
_atom_site_aniso_U_22
_atom_site_aniso_U_33
_atom_site_aniso_U_23
_atom_site_aniso_U_13
_atom_site_aniso_U_12
O2 0.0367(7) 0.0520(8) 0.0530(8) -0.0128(7) -0.0020(6) -0.0042(6)
O1 0.0509(8) 0.0570(9) 0.0576(9) -0.0193(7) -0.0028(7) 0.0111(7)
O5 0.0588(9) 0.0497(8) 0.0392(7) 0.0043(6) 0.0005(6) 0.0032(7)
C1 0.0330(9) 0.0390(10) 0.0323(8) 0.0045(7) 0.0015(7) 0.0006(7)
C2 0.0326(9) 0.0462(11) 0.0392(10) 0.0007(8) -0.0029(7) -0.0005(8)
C3 0.0450(10) 0.0434(10) 0.0329(9) 0.0012(8) 0.0023(7) 0.0031(8)
C6 0.0359(9) 0.0411(10) 0.0342(9) 0.0022(7) 0.0010(7) -0.0020(8)
C4 0.0353(9) 0.0515(11) 0.0409(10) 0.0027(9) 0.0049(7) 0.0079(8)
C5 0.0299(9) 0.0542(12) 0.0453(10) 0.0022(9) -0.0021(8) -0.0003(8)
C8 0.0324(9) 0.0431(10) 0.0377(9) 0.0010(8) 0.0019(7) 0.0032(8)
C10 0.0437(10) 0.0383(10) 0.0440(10) 0.0016(8) 0.0015(8) 0.0043(8)
N1 0.0423(10) 0.0716(14) 0.0608(12) -0.0065(10) -0.0126(9) 0.0134(10)
C11 0.0443(10) 0.0403(10) 0.0398(10) -0.0039(8) 0.0019(8) -0.0001(8)
C13 0.0641(14) 0.0525(13) 0.0609(14) -0.0144(11) -0.0035(11) -0.0051(11)
O4 0.0420(9) 0.1126(17) 0.1200(17) 0.0012(14) 0.0131(10) 0.0090(10)
C9 0.0405(10) 0.0676(14) 0.0447(11) -0.0049(10) -0.0060(8) 0.0144(10)
C7 0.0601(14) 0.0552(14) 0.0725(15) -0.0167(12) 0.0126(12) 0.0081(11)
O3 0.0871(14) 0.0765(14) 0.1226(18) 0.0181(13) -0.0093(12) 0.0310(11)
C12 0.0983(19) 0.0632(15) 0.0463(12) 0.0034(11) -0.0127(12) 0.0183(14)

loop_
_atom_type_symbol
_atom_type_description
_atom_type_scat_dispersion_real
_atom_type_scat_dispersion_imag
_atom_type_scat_source
C C 0.0033 0.0016 'International Tables Vol C Tables 4.2.6.8 and 6.1.1.4'
H H 0.0000 0.0000 'International Tables Vol C Tables 4.2.6.8 and 6.1.1.4'
N N 0.0061 0.0033 'International Tables Vol C Tables 4.2.6.8 and 6.1.1.4'
O O 0.0106 0.0060 'International Tables Vol C Tables 4.2.6.8 and 6.1.1.4'

loop_
_geom_angle_atom_site_label_1
_geom_angle_atom_site_label_2
_geom_angle_atom_site_label_3
_geom_angle
C6 O2 C11 115.97(14)
C3 O1 C7 118.18(16)
C11 O5 C12 115.99(18)
C2 C1 C6 117.66(16)
C2 C1 C8 121.74(16)
C6 C1 C8 120.60(16)
C3 C2 C1 122.14(17)
C3 C2 H2 118.9
C1 C2 H2 118.9
O1 C3 C2 115.67(17)
O1 C3 C4 124.76(17)
C2 C3 C4 119.56(18)
C5 C6 O2 117.05(16)
C5 C6 C1 120.18(17)
O2 C6 C1 122.75(16)
C5 C4 C3 118.95(17)
C5 C4 H4 120.5
C3 C4 H4 120.5
C6 C5 C4 121.49(17)
C6 C5 H5 119.3
C4 C5 H5 119.3
C1 C8 C9 108.63(15)
C1 C8 C10 111.44(15)
C9 C8 C10 109.88(16)
C1 C8 H8 108.9
C9 C8 H8 108.9
C10 C8 H8 108.9
C11 C10 C8 112.33(15)
C11 C10 H10A 109.1
C8 C10 H10A 109.1
C11 C10 H10B 109.1
C8 C10 H10B 109.1
H10A C10 H10B 107.9
O4 N1 O3 123.8(2)
O4 N1 C9 117.9(2)
O3 N1 C9 118.3(2)
O5 C11 O2 109.89(15)
O5 C11 C10 105.68(15)
O2 C11 C10 109.67(15)
O5 C11 C13 113.82(16)
O2 C11 C13 105.72(16)
C10 C11 C13 112.06(17)
C11 C13 H13A 109.5
C11 C13 H13B 109.5
H13A C13 H13B 109.5
C11 C13 H13C 109.5
H13A C13 H13C 109.5
H13B C13 H13C 109.5
N1 C9 C8 110.33(16)
N1 C9 H9A 109.6
C8 C9 H9A 109.6
N1 C9 H9B 109.6
C8 C9 H9B 109.6
H9A C9 H9B 108.1
O1 C7 H7A 109.5
O1 C7 H7B 109.5
H7A C7 H7B 109.5
O1 C7 H7C 109.5
H7A C7 H7C 109.5
H7B C7 H7C 109.5
O5 C12 H12A 109.5
O5 C12 H12B 109.5
H12A C12 H12B 109.5
O5 C12 H12C 109.5
H12A C12 H12C 109.5
H12B C12 H12C 109.5

loop_
_geom_bond_atom_site_label_1
_geom_bond_atom_site_label_2
_geom_bond_distance
O2 C6 1.376(2)
O2 C11 1.430(2)
O1 C3 1.373(2)
O1 C7 1.415(2)
O5 C11 1.408(2)
O5 C12 1.422(3)
C1 C2 1.384(3)
C1 C6 1.391(2)
C1 C8 1.513(2)
C2 C3 1.378(3)
C2 H2 0.9300
C3 C4 1.379(3)
C6 C5 1.376(3)
C4 C5 1.377(3)
C4 H4 0.9300
C5 H5 0.9300
C8 C9 1.525(3)
C8 C10 1.526(3)
C8 H8 0.9800
C10 C11 1.506(3)
C10 H10A 0.9700
C10 H10B 0.9700
N1 O4 1.207(3)
N1 O3 1.207(3)
N1 C9 1.489(3)
C11 C13 1.510(3)
C13 H13A 0.9600
C13 H13B 0.9600
C13 H13C 0.9600
C9 H9A 0.9700
C9 H9B 0.9700
C7 H7A 0.9600
C7 H7B 0.9600
C7 H7C 0.9600
C12 H12A 0.9600
C12 H12B 0.9600
C12 H12C 0.9600
